data_1512040
loop_
_publ_author_name
'Sharp, Phillip P.'
'Banwell, Martin G.'
'Renner, Jens'
'Lohmann, Klaas'
'Willis, Anthony C.'

_publ_section_title
;
 Consecutive Gold(I)-Catalyzed Cyclization Reactions of
 o-(Buta-1,3-diyn-1-yl-)-Substituted N-Aryl Ureas: A One-Pot Synthesis of
 Pyrimido[1,6-a]indol-1(2H)-ones and Related Systems.
;
_journal_issue 11
_journal_name_full 'Organic letters'
_journal_page_first 2616
_journal_page_last 2619
_journal_paper_doi 10.1021/ol4007986
_journal_volume 15
_journal_year 2013
_chemical_compound_source local
_chemical_formula_moiety 'C17 H12 N2 O'
_chemical_formula_sum 'C17 H12 N2 O'
_chemical_formula_weight 260.30
_space_group_IT_number 61
_symmetry_cell_setting orthorhombic
_symmetry_space_group_name_Hall '-P 2ac 2ab'
_symmetry_space_group_name_H-M 'P b c a'
_atom_sites_solution_hydrogens geom
_atom_sites_solution_primary direct
_audit_creation_date 12-03-29
_audit_creation_method CRYSTALS_ver_14.11
_audit_update_record
;
2012-03-29 - Report on C17 H12 N2 O
             by Anthony C. Willis
             for   Pat Sharp and Martin Banwell

2012-03-29 - passes checkcif tests with minor warnings  
;
_cell_angle_alpha 90
_cell_angle_beta 90
_cell_angle_gamma 90
_cell_formula_units_Z 8
_cell_length_a 13.8283(6)
_cell_length_b 7.4374(2)
_cell_length_c 24.5877(9)
_cell_measurement_reflns_used 61738
_cell_measurement_temperature 200
_cell_measurement_theta_max 25
_cell_measurement_theta_min 3
_cell_volume 2528.76(16)
_computing_cell_refinement 'DENZO/SCALEPACK (Otwinowski & Minor, 1997)'
_computing_data_collection 'COLLECT (Nonius, 2001).'
_computing_data_reduction 'DENZO/SCALEPACK (Otwinowski & Minor, 1997)'
_computing_molecular_graphics
; 
ORTEP-II (Johnson 1976) in teXsan (MSC, 1992-1997),
;
_computing_publication_material 'CRYSTALS (Betteridge et al., 2003)'
_computing_structure_refinement 'CRYSTALS (Betteridge et al., 2003)'
_computing_structure_solution 'SIR92 (Altomare et al., 1994)'
_diffrn_ambient_temperature 200
_diffrn_measured_fraction_theta_full 0.998
_diffrn_measured_fraction_theta_max 0.998
_diffrn_measurement_device Area
_diffrn_measurement_device_type 'Nonius KappaCCD'
_diffrn_measurement_method ' \f and \w scans with CCD '
_diffrn_radiation_monochromator graphite
_diffrn_radiation_type 'Mo K\a'
_diffrn_radiation_wavelength 0.71073
_diffrn_reflns_av_R_equivalents 0.090
_diffrn_reflns_limit_h_max 16
_diffrn_reflns_limit_h_min -16
_diffrn_reflns_limit_k_max 8
_diffrn_reflns_limit_k_min -8
_diffrn_reflns_limit_l_max 27
_diffrn_reflns_limit_l_min -29
_diffrn_reflns_number 25574
_diffrn_reflns_theta_full 25.042
_diffrn_reflns_theta_max 25.042
_diffrn_reflns_theta_min 2.946
_diffrn_standards_number 0
_exptl_absorpt_coefficient_mu 0.087
_exptl_absorpt_correction_T_max 0.997
_exptl_absorpt_correction_T_min 0.834
_exptl_absorpt_correction_type multi-scan
_exptl_absorpt_process_details 'DENZO/SCALEPACK (Otwinowski & Minor, 1997)'
_exptl_crystal_colour colourless
_exptl_crystal_density_diffrn 1.367
_exptl_crystal_density_method 'not measured'
_exptl_crystal_description lath
_exptl_crystal_F_000 1088
_exptl_crystal_size_max 0.430
_exptl_crystal_size_mid 0.080
_exptl_crystal_size_min 0.030
_refine_diff_density_max 0.32
_refine_diff_density_min -0.40
_refine_ls_extinction_method None
_refine_ls_goodness_of_fit_ref 1.0250
_refine_ls_hydrogen_treatment refxyz
_refine_ls_matrix_type full
_refine_ls_number_parameters 217
_refine_ls_number_reflns 2240
_refine_ls_number_restraints 0
_refine_ls_R_factor_all 0.0784
_refine_ls_R_factor_gt 0.0459
_refine_ls_shift/su_max 0.0027765
_refine_ls_shift/su_mean 0.0006875
_refine_ls_structure_factor_coef Fsqd
_refine_ls_weighting_details
;
 Method= Modified Sheldrick 
 w=1/[\s^2^(F^2^) + ( 0.04P)^2^ + 0.88P] 
 ,where P=(max(Fo^2^,0) + 2Fc^2^)/3 
;
_refine_ls_weighting_scheme calc
_refine_ls_wR_factor_all 0.1055
_refine_ls_wR_factor_gt 0.0935
_refine_ls_wR_factor_ref 0.1055
_reflns_limit_h_max 16
_reflns_limit_h_min 0
_reflns_limit_k_max 8
_reflns_limit_k_min 0
_reflns_limit_l_max 29
_reflns_limit_l_min 0
_reflns_number_gt 1576
_reflns_number_total 2240
_reflns_threshold_expression I>2.0\s(I)
_oxford_diffrn_Wilson_B_factor 2.79
_oxford_diffrn_Wilson_scale 9.77
_oxford_refine_ls_r_factor_ref 0.0784
_oxford_refine_ls_scale 0.3609(7)
_oxford_reflns_number_all 2240
_oxford_reflns_threshold_expression_ref I>-10.0\s(I)
_oxford_structure_analysis_title 'scalepacked; transf axes for std sp gp'
_cod_data_source_file ol4007986_si_006.cif
_cod_data_source_block ban1208
_cod_depositor_comments
;
The following automatic conversions were performed:

'_symmetry_cell_setting' value 'Orthorhombic' changed to
'orthorhombic' according to
/home/saulius/struct/CIF-dictionaries/cif_core.dic dictionary named
'cif_core.dic' version 2.3.1 from 2005-06-27.

Automatic conversion script
Id: cif_fix_values 1891 2012-01-12 08:04:46Z andrius 
;
_cod_original_sg_symbol_Hall ' -P 2ac 2ab '
_cod_original_sg_symbol_H-M 'P b c a '
_cod_database_code 1512040

loop_
_symmetry_equiv_pos_as_xyz
x,y,z
-x,-y,-z
-x+1/2,y+1/2,z
x+1/2,-y+1/2,-z
x,-y+1/2,z+1/2
-x,y+1/2,-z+1/2
-x+1/2,-y,z+1/2
x+1/2,y,-z+1/2

loop_
_atom_site_label
_atom_site_type_symbol
_atom_site_fract_x
_atom_site_fract_y
_atom_site_fract_z
_atom_site_U_iso_or_equiv
_atom_site_occupancy
_atom_site_adp_type
N1 N 0.37852(11) 0.41132(19) 0.62872(6) 0.0368 1.0000 Uani
C2 C 0.40266(14) 0.5711(2) 0.60234(8) 0.0361 1.0000 Uani
N3 N 0.38951(11) 0.53363(19) 0.54731(6) 0.0346 1.0000 Uani
C4 C 0.39251(13) 0.6271(2) 0.49835(7) 0.0332 1.0000 Uani
C5 C 0.41923(14) 0.8023(3) 0.48666(8) 0.0379 1.0000 Uani
C6 C 0.41359(15) 0.8563(3) 0.43311(8) 0.0409 1.0000 Uani
C7 C 0.38120(15) 0.7385(3) 0.39266(9) 0.0456 1.0000 Uani
C8 C 0.35449(16) 0.5648(3) 0.40429(8) 0.0436 1.0000 Uani
C9 C 0.35973(13) 0.5046(3) 0.45820(8) 0.0361 1.0000 Uani
C10 C 0.33744(14) 0.3368(3) 0.48463(8) 0.0390 1.0000 Uani
C11 C 0.35589(13) 0.3607(2) 0.53838(8) 0.0345 1.0000 Uani
C12 C 0.35210(13) 0.2732(2) 0.59148(8) 0.0369 1.0000 Uani
C13 C 0.33374(16) 0.1028(3) 0.60297(10) 0.0444 1.0000 Uani
O14 O 0.42797(10) 0.71209(17) 0.62198(5) 0.0455 1.0000 Uani
C15 C 0.37737(16) 0.3942(2) 0.68659(8) 0.0385 1.0000 Uani
C16 C 0.29672(18) 0.3216(3) 0.71181(9) 0.0500 1.0000 Uani
C17 C 0.2969(2) 0.3011(3) 0.76767(10) 0.0640 1.0000 Uani
C18 C 0.3751(2) 0.3545(3) 0.79809(11) 0.0687 1.0000 Uani
C19 C 0.4543(2) 0.4295(3) 0.77322(10) 0.0644 1.0000 Uani
C20 C 0.45660(18) 0.4488(3) 0.71697(9) 0.0493 1.0000 Uani
H51 H 0.4413(15) 0.880(2) 0.5147(8) 0.0434 1.0000 Uiso
H61 H 0.4313(15) 0.982(3) 0.4223(8) 0.0486 1.0000 Uiso
H71 H 0.3783(15) 0.788(3) 0.3549(9) 0.0541 1.0000 Uiso
H81 H 0.3302(15) 0.484(3) 0.3755(8) 0.0519 1.0000 Uiso
H101 H 0.3132(14) 0.236(3) 0.4670(8) 0.0451 1.0000 Uiso
H131 H 0.3334(16) 0.061(3) 0.6408(8) 0.0525 1.0000 Uiso
H132 H 0.3200(15) 0.020(3) 0.5721(9) 0.0528 1.0000 Uiso
H161 H 0.2398(18) 0.294(3) 0.6888(8) 0.0597 1.0000 Uiso
H171 H 0.240(2) 0.248(3) 0.7854(10) 0.0758 1.0000 Uiso
H181 H 0.3749(18) 0.341(3) 0.8382(11) 0.0818 1.0000 Uiso
H191 H 0.515(2) 0.465(3) 0.7946(9) 0.0765 1.0000 Uiso
H201 H 0.5127(18) 0.502(3) 0.6979(8) 0.0579 1.0000 Uiso

loop_
_atom_site_aniso_label
_atom_site_aniso_U_11
_atom_site_aniso_U_22
_atom_site_aniso_U_33
_atom_site_aniso_U_23
_atom_site_aniso_U_13
_atom_site_aniso_U_12
N1 0.0383(10) 0.0336(9) 0.0384(10) 0.0022(7) -0.0011(8) -0.0024(7)
C2 0.0348(11) 0.0345(11) 0.0391(12) -0.0016(9) -0.0012(9) -0.0003(9)
N3 0.0339(10) 0.0322(9) 0.0377(10) -0.0033(7) 0.0010(7) -0.0033(7)
C4 0.0275(11) 0.0381(10) 0.0339(11) 0.0002(9) 0.0010(8) 0.0014(8)
C5 0.0328(12) 0.0391(11) 0.0419(12) -0.0009(10) -0.0013(9) -0.0014(9)
C6 0.0372(12) 0.0414(12) 0.0440(13) 0.0039(10) -0.0001(10) -0.0010(9)
C7 0.0427(13) 0.0545(14) 0.0395(12) 0.0015(11) -0.0034(10) 0.0029(10)
C8 0.0409(13) 0.0507(13) 0.0391(13) -0.0077(10) -0.0050(10) 0.0020(10)
C9 0.0266(10) 0.0420(11) 0.0397(12) -0.0058(9) 0.0014(9) 0.0008(9)
C10 0.0307(11) 0.0388(12) 0.0475(13) -0.0117(9) -0.0010(9) -0.0024(9)
C11 0.0279(10) 0.0344(10) 0.0413(12) -0.0040(9) 0.0043(9) -0.0010(8)
C12 0.0299(11) 0.0342(11) 0.0466(12) -0.0048(9) 0.0014(9) -0.0012(9)
C13 0.0403(13) 0.0397(13) 0.0532(14) -0.0005(11) 0.0047(11) -0.0010(9)
O14 0.0605(10) 0.0328(8) 0.0434(8) -0.0028(6) -0.0070(7) -0.0057(7)
C15 0.0494(14) 0.0308(10) 0.0354(12) 0.0030(8) 0.0009(10) 0.0056(9)
C16 0.0581(16) 0.0436(12) 0.0481(14) 0.0048(11) 0.0082(11) 0.0025(11)
C17 0.093(2) 0.0470(14) 0.0523(17) 0.0068(11) 0.0231(15) 0.0020(14)
C18 0.125(3) 0.0436(13) 0.0375(14) 0.0021(11) 0.0041(17) 0.0035(16)
C19 0.094(2) 0.0481(14) 0.0506(16) -0.0002(12) -0.0193(15) 0.0042(14)
C20 0.0610(16) 0.0431(13) 0.0438(14) -0.0009(10) -0.0080(12) 0.0011(11)

loop_
_atom_type_symbol
_atom_type_scat_dispersion_real
_atom_type_scat_dispersion_imag
_atom_type_scat_Cromer_Mann_a1
_atom_type_scat_Cromer_Mann_b1
_atom_type_scat_Cromer_Mann_a2
_atom_type_scat_Cromer_Mann_b2
_atom_type_scat_Cromer_Mann_a3
_atom_type_scat_Cromer_Mann_b3
_atom_type_scat_Cromer_Mann_a4
_atom_type_scat_Cromer_Mann_b4
_atom_type_scat_Cromer_Mann_c
_atom_type_scat_source
C 0.0033 0.0016 2.3100 20.8439 1.0200 10.2075 1.5886 0.5687 0.8650 51.6512 0.2156 'International Tables Vol C 4.2.6.8 and 6.1.1.4'
H 0.0000 0.0000 0.4930 10.5109 0.3229 26.1257 0.1402 3.1424 0.0408 57.7998 0.0030 'International Tables Vol C 4.2.6.8 and 6.1.1.4'
N 0.0061 0.0033 12.2126 0.0057 3.1322 9.8933 2.0125 28.9975 1.1663 0.5826 -11.5290 'International Tables Vol C 4.2.6.8 and 6.1.1.4'
O 0.0106 0.0060 3.0485 13.2771 2.2868 5.7011 1.5463 0.3239 0.8670 32.9089 0.2508 'International Tables Vol C 4.2.6.8 and 6.1.1.4'

loop_
_geom_angle_atom_site_label_1
_geom_angle_atom_site_label_2
_geom_angle_atom_site_label_3
_geom_angle
_geom_angle_publ_flag
C2 N1 C12 112.15(15) yes
C2 N1 C15 122.82(15) yes
C12 N1 C15 124.99(15) yes
N1 C2 N3 104.49(15) yes
N1 C2 O14 128.61(18) yes
N3 C2 O14 126.89(17) yes
C2 N3 C4 137.46(16) yes
C2 N3 C11 112.54(15) yes
C4 N3 C11 109.69(15) yes
N3 C4 C5 131.15(17) yes
N3 C4 C9 105.80(16) yes
C5 C4 C9 123.04(17) yes
C4 C5 C6 117.21(19) yes
C4 C5 H51 120.5(11) no
C6 C5 H51 122.3(11) no
C5 C6 C7 121.0(2) yes
C5 C6 H61 120.8(11) no
C7 C6 H61 118.2(11) no
C6 C7 C8 121.8(2) yes
C6 C7 H71 116.3(12) no
C8 C7 H71 121.9(12) no
C7 C8 C9 118.93(19) yes
C7 C8 H81 120.9(12) no
C9 C8 H81 120.2(12) no
C4 C9 C8 118.04(18) yes
C4 C9 C10 108.11(17) yes
C8 C9 C10 133.85(18) yes
C9 C10 C11 106.60(17) yes
C9 C10 H101 124.4(12) no
C11 C10 H101 128.9(12) no
N3 C11 C10 109.80(17) yes
N3 C11 C12 106.49(15) yes
C10 C11 C12 143.69(17) yes
C11 C12 N1 104.17(15) yes
C11 C12 C13 128.65(19) yes
N1 C12 C13 127.08(19) yes
C12 C13 H131 120.4(12) no
C12 C13 H132 117.7(12) no
H131 C13 H132 122.0(17) no
N1 C15 C16 119.31(19) yes
N1 C15 C20 120.10(19) yes
C16 C15 C20 120.6(2) yes
C15 C16 C17 119.1(2) yes
C15 C16 H161 117.6(12) no
C17 C16 H161 123.2(13) no
C16 C17 C18 120.7(3) yes
C16 C17 H171 118.7(14) no
C18 C17 H171 120.5(14) no
C17 C18 C19 120.2(2) yes
C17 C18 H181 120.7(15) no
C19 C18 H181 119.1(15) no
C18 C19 C20 120.2(3) yes
C18 C19 H191 122.1(14) no
C20 C19 H191 117.5(14) no
C19 C20 C15 119.2(2) yes
C19 C20 H201 122.0(13) no
C15 C20 H201 118.8(13) no

loop_
_geom_bond_atom_site_label_1
_geom_bond_atom_site_label_2
_geom_bond_distance
_geom_bond_publ_flag
N1 C2 1.394(2) yes
N1 C12 1.423(2) yes
N1 C15 1.429(2) yes
C2 N3 1.393(2) yes
C2 O14 1.207(2) yes
N3 C4 1.391(2) yes
N3 C11 1.385(2) yes
C4 C5 1.385(3) yes
C4 C9 1.418(3) yes
C5 C6 1.379(3) yes
C5 H51 0.952(19) no
C6 C7 1.399(3) yes
C6 H61 1.00(2) no
C7 C8 1.373(3) yes
C7 H71 1.00(2) no
C8 C9 1.401(3) yes
C8 H81 0.99(2) no
C9 C10 1.441(3) yes
C10 C11 1.358(3) yes
C10 H101 0.93(2) no
C11 C12 1.460(3) yes
C12 C13 1.324(3) yes
C13 H131 0.98(2) no
C13 H132 0.99(2) no
C15 C16 1.386(3) yes
C15 C20 1.387(3) yes
C16 C17 1.382(3) yes
C16 H161 0.99(2) no
C17 C18 1.373(4) yes
C17 H171 0.99(3) no
C18 C19 1.373(4) yes
C18 H181 0.99(3) no
C19 C20 1.391(3) yes
C19 H191 1.03(3) no
C20 H201 0.99(2) no

loop_
_geom_contact_atom_site_label_1
_geom_contact_atom_site_label_2
_geom_contact_distance
_geom_contact_site_symmetry_2
_geom_contact_publ_flag
O14 C13 3.219(3) 1_565 no
O14 C19 3.450(3) 6_656 no
O14 C18 3.521(3) 6_656 no
N1 C13 3.323(3) 3 no
N1 C7 3.544(3) 2_666 no
N3 C13 3.416(3) 3 no
N3 C4 3.431(2) 2_666 no
N3 C9 3.482(2) 2_666 no
C2 C13 3.277(3) 3 no
C2 C8 3.511(3) 2_666 no
C4 C4 3.524(3) 2_666 no
C4 C10 3.558(3) 3 no
C4 C11 3.596(3) 2_666 no
C5 C11 3.394(3) 2_666 no
C5 C10 3.559(3) 3 no
C5 C10 3.590(3) 2_666 no
C6 C12 3.434(3) 2_666 no
C11 C13 3.555(3) 3 no
C12 C13 3.563(3) 3 no

loop_
_geom_torsion_atom_site_label_1
_geom_torsion_atom_site_label_2
_geom_torsion_atom_site_label_3
_geom_torsion_atom_site_label_4
_geom_torsion
_geom_torsion_publ_flag
O14 C2 N1 C12 -180.0(2) no
O14 C2 N1 C15 2.3(3) no
O14 C2 N3 C4 -4.7(4) no
O14 C2 N3 C11 -177.3(2) no
N1 C2 N3 C4 174.4(2) no
N1 C2 N3 C11 1.7(2) no
N1 C12 C11 N3 4.0(2) no
N1 C12 C11 C10 -174.4(3) no
N1 C15 C16 C17 178.4(2) no
N1 C15 C20 C19 -179.4(2) no
N3 C2 N1 C12 1.0(2) no
N3 C2 N1 C15 -176.7(2) no
N3 C4 C5 C6 -179.6(2) no
N3 C4 C9 C8 179.4(2) no
N3 C4 C9 C10 -0.1(2) no
N3 C11 C10 C9 -0.6(2) no
N3 C11 C12 C13 -172.7(2) no
C2 N1 C12 C11 -3.1(2) no
C2 N1 C12 C13 173.6(2) no
C2 N1 C15 C16 129.7(2) no
C2 N1 C15 C20 -50.8(3) no
C2 N3 C4 C5 6.1(4) no
C2 N3 C4 C9 -173.1(2) no
C2 N3 C11 C10 175.3(2) no
C2 N3 C11 C12 -3.7(2) no
C4 N3 C11 C10 0.6(2) no
C4 N3 C11 C12 -178.4(1) no
C4 C5 C6 C7 0.6(3) no
C4 C9 C8 C7 0.1(3) no
C4 C9 C10 C11 0.4(2) no
C5 C4 N3 C11 178.9(2) no
C5 C4 C9 C8 0.1(3) no
C5 C4 C9 C10 -179.4(2) no
C5 C6 C7 C8 -0.5(3) no
C6 C5 C4 C9 -0.4(3) no
C6 C7 C8 C9 0.1(3) no
C7 C8 C9 C10 179.4(2) no
C8 C9 C10 C11 -178.9(2) no
C9 C4 N3 C11 -0.3(2) no
C9 C10 C11 C12 177.7(2) no
C10 C11 C12 C13 8.9(4) no
C11 C12 N1 C15 174.5(2) no
C12 N1 C15 C16 -47.7(3) no
C12 N1 C15 C20 131.8(2) no
C13 C12 N1 C15 -8.8(3) no
C15 C16 C17 C18 1.1(3) no
C15 C20 C19 C18 1.1(3) no
C16 C15 C20 C19 0.1(3) no
C16 C17 C18 C19 0.1(4) no
C17 C16 C15 C20 -1.2(3) no
C17 C18 C19 C20 -1.2(4) no
